data_2223360
loop_
_publ_author_name
'Li, Yangjun'

_publ_section_title
;
 (<i>RS</i>/<i>SR</i>)-2-Oxo-4-phenylazetidin-3-yl acetate
;
_journal_coeditor_code DN2490
_journal_issue 10
_journal_name_full 'Acta Crystallographica Section E'
_journal_page_first o2590
_journal_paper_doi 10.1107/S1600536809038860
_journal_volume 65
_journal_year 2009
_chemical_formula_iupac 'C11 H11 N O3'
_chemical_formula_moiety 'C11 H11 N O3'
_chemical_formula_sum 'C11 H11 N O3'
_chemical_formula_weight 205.21
_chemical_name_systematic
;
(<i>RS</i>/<i>SR</i>)-2-Oxo-4-phenylazetidin-3-yl acetate
;
_space_group_IT_number 19
_symmetry_cell_setting orthorhombic
_symmetry_space_group_name_Hall 'P 2ac 2ab'
_symmetry_space_group_name_H-M 'P 21 21 21'
_atom_sites_solution_hydrogens geom
_atom_sites_solution_primary direct
_atom_sites_solution_secondary difmap
_audit_creation_method SHELXL-97
_cell_angle_alpha 90.00
_cell_angle_beta 90.00
_cell_angle_gamma 90.00
_cell_formula_units_Z 4
_cell_length_a 5.940(4)
_cell_length_b 8.198(4)
_cell_length_c 20.896(13)
_cell_measurement_reflns_used 1899
_cell_measurement_temperature 298(2)
_cell_measurement_theta_max 25.50
_cell_measurement_theta_min 1.95
_cell_volume 1017.6(11)
_computing_cell_refinement 'SAINT (Bruker, 2005)'
_computing_data_collection 'APEX2 (Bruker, 2005)'
_computing_data_reduction 'SAINT (Bruker, 2005)'
_computing_molecular_graphics
;
ORTEPIII (Burnett & Johnson, 1996), ORTEP-3 for Windows (Farrugia,
1997) and
PLATON (Spek, 2009)
;
_computing_publication_material 'SHELXL97 (Sheldrick, 2008)'
_computing_structure_refinement 'SHELXL97 (Sheldrick, 2008)'
_computing_structure_solution 'SHELXS97 (Sheldrick, 2008)'
_diffrn_ambient_temperature 298(2)
_diffrn_measured_fraction_theta_full 0.992
_diffrn_measured_fraction_theta_max 0.992
_diffrn_measurement_device_type 'Bruker APEXII area-detector'
_diffrn_measurement_method '\f and \w'
_diffrn_radiation_monochromator graphite
_diffrn_radiation_source 'fine-focus sealed tube'
_diffrn_radiation_type MoK\a
_diffrn_radiation_wavelength 0.71073
_diffrn_reflns_av_R_equivalents 0.0272
_diffrn_reflns_av_sigmaI/netI 0.0244
_diffrn_reflns_limit_h_max 7
_diffrn_reflns_limit_h_min -7
_diffrn_reflns_limit_k_max 9
_diffrn_reflns_limit_k_min 0
_diffrn_reflns_limit_l_max 0
_diffrn_reflns_limit_l_min -25
_diffrn_reflns_number 1899
_diffrn_reflns_theta_full 25.50
_diffrn_reflns_theta_max 25.50
_diffrn_reflns_theta_min 1.95
_diffrn_standards_interval_count 0
_diffrn_standards_interval_time 0
_diffrn_standards_number 0
_exptl_absorpt_coefficient_mu 0.098
_exptl_absorpt_correction_T_max 0.9902
_exptl_absorpt_correction_T_min 0.9796
_exptl_absorpt_correction_type multi-scan
_exptl_absorpt_process_details '(SADABS; Bruker, 2005)'
_exptl_crystal_colour colorless
_exptl_crystal_density_diffrn 1.340
_exptl_crystal_density_method 'not measured'
_exptl_crystal_description block
_exptl_crystal_F_000 432
_exptl_crystal_size_max 0.21
_exptl_crystal_size_mid 0.16
_exptl_crystal_size_min 0.10
_refine_diff_density_max 0.171
_refine_diff_density_min -0.194
_refine_ls_extinction_method none
_refine_ls_goodness_of_fit_ref 1.170
_refine_ls_hydrogen_treatment constr
_refine_ls_matrix_type full
_refine_ls_number_parameters 137
_refine_ls_number_reflns 1126
_refine_ls_number_restraints 0
_refine_ls_restrained_S_all 1.170
_refine_ls_R_factor_all 0.0574
_refine_ls_R_factor_gt 0.0405
_refine_ls_shift/su_max 0.001
_refine_ls_shift/su_mean 0.000
_refine_ls_structure_factor_coef Fsqd
_refine_ls_weighting_details 'calc w=1/[\s^2^(Fo^2^)+(0.0728P)^2^] where P=(Fo^2^+2Fc^2^)/3'
_refine_ls_weighting_scheme calc
_refine_ls_wR_factor_gt 0.1153
_refine_ls_wR_factor_ref 0.1246
_reflns_number_gt 853
_reflns_number_total 1126
_reflns_threshold_expression I>2\s(I)
_cod_data_source_file dn2490.cif
_cod_data_source_block I
_cod_database_code 2223360
_cod_database_fobs_code 2223360

loop_
_symmetry_equiv_pos_as_xyz
'x, y, z'
'-x+1/2, -y, z+1/2'
'x+1/2, -y+1/2, -z'
'-x, y+1/2, -z+1/2'

loop_
_atom_site_type_symbol
_atom_site_label
_atom_site_fract_x
_atom_site_fract_y
_atom_site_fract_z
_atom_site_U_iso_or_equiv
_atom_site_adp_type
_atom_site_calc_flag
_atom_site_refinement_flags
_atom_site_occupancy
_atom_site_disorder_assembly
_atom_site_disorder_group
C C1 0.6268(6) 0.7783(4) 0.93447(16) 0.0536(9) Uani d . 1 . .
H H1 0.7589 0.8249 0.9498 0.064 Uiso calc R 1 . .
C C2 0.5969(7) 0.6098(4) 0.93779(16) 0.0598(10) Uani d . 1 . .
H H2 0.7093 0.5443 0.9551 0.072 Uiso calc R 1 . .
C C3 0.4038(7) 0.5413(4) 0.91576(16) 0.0613(10) Uani d . 1 . .
H H3 0.3853 0.4288 0.9176 0.074 Uiso calc R 1 . .
C C4 0.2362(7) 0.6368(4) 0.89092(16) 0.0624(10) Uani d . 1 . .
H H4 0.1036 0.5894 0.8763 0.075 Uiso calc R 1 . .
C C5 0.2647(6) 0.8040(4) 0.88758(14) 0.0543(9) Uani d . 1 . .
H H5 0.1502 0.8688 0.8710 0.065 Uiso calc R 1 . .
C C6 0.4617(5) 0.8759(4) 0.90866(13) 0.0412(7) Uani d . 1 . .
C C7 0.4897(6) 1.0577(3) 0.90075(14) 0.0449(7) Uani d . 1 . .
H H7 0.3451 1.1122 0.8935 0.054 Uiso calc R 1 . .
C C8 0.7926(6) 1.1852(3) 0.91243(13) 0.0434(7) Uani d . 1 . .
C C9 0.6733(5) 1.1182(3) 0.85319(13) 0.0418(7) Uani d . 1 . .
H H9 0.6188 1.2043 0.8246 0.050 Uiso calc R 1 . .
C C10 0.7031(7) 0.9236(4) 0.77046(14) 0.0523(9) Uani d . 1 . .
C C11 0.8572(7) 0.7982(4) 0.74195(15) 0.0747(12) Uani d . 1 . .
H H11A 0.8191 0.6924 0.7584 0.112 Uiso calc R 1 . .
H H11B 1.0101 0.8237 0.7530 0.112 Uiso calc R 1 . .
H H11C 0.8409 0.7984 0.6962 0.112 Uiso calc R 1 . .
N N1 0.6232(5) 1.1404(3) 0.95028(11) 0.0480(7) Uani d . 1 . .
H H1A 0.5996 1.1550 0.9905 0.058 Uiso calc R 1 . .
O O1 0.9694(4) 1.2566(3) 0.92206(9) 0.0555(6) Uani d . 1 . .
O O2 0.8050(4) 0.9987(2) 0.82088(8) 0.0468(6) Uani d . 1 . .
O O3 0.5181(5) 0.9564(3) 0.75310(12) 0.0712(7) Uani d . 1 . .

loop_
_atom_site_aniso_label
_atom_site_aniso_U_11
_atom_site_aniso_U_22
_atom_site_aniso_U_33
_atom_site_aniso_U_12
_atom_site_aniso_U_13
_atom_site_aniso_U_23
C1 0.048(2) 0.0518(18) 0.0607(19) 0.0040(16) -0.0083(17) -0.0020(16)
C2 0.067(3) 0.0467(18) 0.065(2) 0.0129(18) -0.001(2) 0.0082(16)
C3 0.072(3) 0.0455(17) 0.066(2) -0.0057(19) 0.009(2) -0.0021(16)
C4 0.057(2) 0.0561(19) 0.074(2) -0.0084(18) -0.003(2) -0.0076(17)
C5 0.050(2) 0.0534(18) 0.0593(19) 0.0017(17) -0.0051(17) -0.0001(15)
C6 0.0416(19) 0.0429(14) 0.0391(14) 0.0017(15) 0.0034(14) -0.0025(12)
C7 0.0427(19) 0.0433(15) 0.0486(15) 0.0005(15) 0.0000(15) -0.0026(12)
C8 0.049(2) 0.0366(14) 0.0448(16) 0.0036(15) -0.0017(16) -0.0025(12)
C9 0.0434(19) 0.0418(13) 0.0403(14) 0.0038(15) -0.0018(14) -0.0026(13)
C10 0.061(2) 0.0573(18) 0.0385(15) -0.0031(18) -0.0030(16) -0.0029(13)
C11 0.073(3) 0.083(2) 0.068(2) 0.009(2) -0.002(2) -0.030(2)
N1 0.0590(18) 0.0466(13) 0.0383(12) -0.0024(13) 0.0040(13) -0.0064(11)
O1 0.0506(15) 0.0620(13) 0.0540(12) -0.0106(12) -0.0019(11) -0.0112(10)
O2 0.0450(13) 0.0540(11) 0.0415(11) 0.0019(12) -0.0005(9) -0.0109(9)
O3 0.0721(18) 0.0842(16) 0.0572(12) 0.0093(16) -0.0186(13) -0.0125(12)

loop_
_atom_type_symbol
_atom_type_description
_atom_type_scat_dispersion_real
_atom_type_scat_dispersion_imag
_atom_type_scat_source
C C 0.0033 0.0016 'International Tables Vol C Tables 4.2.6.8 and 6.1.1.4'
H H 0.0000 0.0000 'International Tables Vol C Tables 4.2.6.8 and 6.1.1.4'
N N 0.0061 0.0033 'International Tables Vol C Tables 4.2.6.8 and 6.1.1.4'
O O 0.0106 0.0060 'International Tables Vol C Tables 4.2.6.8 and 6.1.1.4'

loop_
_geom_angle_atom_site_label_1
_geom_angle_atom_site_label_2
_geom_angle_atom_site_label_3
_geom_angle_site_symmetry_1
_geom_angle_site_symmetry_3
_geom_angle
_geom_angle_publ_flag
C6 C1 C2 . . 120.3(4) ?
C6 C1 H1 . . 119.8 ?
C2 C1 H1 . . 119.8 ?
C3 C2 C1 . . 120.0(4) ?
C3 C2 H2 . . 120.0 ?
C1 C2 H2 . . 120.0 ?
C2 C3 C4 . . 120.4(3) ?
C2 C3 H3 . . 119.8 ?
C4 C3 H3 . . 119.8 ?
C3 C4 C5 . . 119.8(4) ?
C3 C4 H4 . . 120.1 ?
C5 C4 H4 . . 120.1 ?
C6 C5 C4 . . 120.7(3) ?
C6 C5 H5 . . 119.7 ?
C4 C5 H5 . . 119.7 ?
C1 C6 C5 . . 118.7(3) ?
C1 C6 C7 . . 122.6(3) ?
C5 C6 C7 . . 118.7(3) ?
N1 C7 C6 . . 116.0(3) ?
N1 C7 C9 . . 85.7(2) ?
C6 C7 C9 . . 117.5(2) ?
N1 C7 H7 . . 111.8 ?
C6 C7 H7 . . 111.8 ?
C9 C7 H7 . . 111.8 ?
O1 C8 N1 . . 133.3(3) ?
O1 C8 C9 . . 134.9(3) ?
N1 C8 C9 . . 91.8(2) ?
O2 C9 C8 . . 112.1(2) ?
O2 C9 C7 . . 117.9(2) ?
C8 C9 C7 . . 85.5(2) ?
O2 C9 H9 . . 112.8 ?
C8 C9 H9 . . 112.8 ?
C7 C9 H9 . . 112.8 ?
O3 C10 O2 . . 123.0(3) ?
O3 C10 C11 . . 126.7(3) ?
O2 C10 C11 . . 110.2(3) ?
C10 C11 H11A . . 109.5 ?
C10 C11 H11B . . 109.5 ?
H11A C11 H11B . . 109.5 ?
C10 C11 H11C . . 109.5 ?
H11A C11 H11C . . 109.5 ?
H11B C11 H11C . . 109.5 ?
C8 N1 C7 . . 96.7(2) ?
C8 N1 H1A . . 131.6 ?
C7 N1 H1A . . 131.6 ?
C10 O2 C9 . . 115.7(2) ?

loop_
_geom_bond_atom_site_label_1
_geom_bond_atom_site_label_2
_geom_bond_site_symmetry_2
_geom_bond_distance
_geom_bond_publ_flag
C1 C6 . 1.376(4) ?
C1 C2 . 1.395(4) ?
C1 H1 . 0.9300 ?
C2 C3 . 1.357(5) ?
C2 H2 . 0.9300 ?
C3 C4 . 1.369(5) ?
C3 H3 . 0.9300 ?
C4 C5 . 1.383(4) ?
C4 H4 . 0.9300 ?
C5 C6 . 1.382(4) ?
C5 H5 . 0.9300 ?
C6 C7 . 1.509(4) ?
C7 N1 . 1.469(4) ?
C7 C9 . 1.556(4) ?
C7 H7 . 0.9800 ?
C8 O1 . 1.219(4) ?
C8 N1 . 1.332(4) ?
C8 C9 . 1.529(4) ?
C9 O2 . 1.424(3) ?
C9 H9 . 0.9800 ?
C10 O3 . 1.188(4) ?
C10 O2 . 1.362(4) ?
C10 C11 . 1.500(5) ?
C11 H11A . 0.9600 ?
C11 H11B . 0.9600 ?
C11 H11C . 0.9600 ?
N1 H1A . 0.8600 ?

loop_
_geom_hbond_atom_site_label_D
_geom_hbond_atom_site_label_H
_geom_hbond_atom_site_label_A
_geom_hbond_site_symmetry_A
_geom_hbond_distance_DH
_geom_hbond_distance_HA
_geom_hbond_distance_DA
_geom_hbond_angle_DHA
N1 H1A O1 3_477 0.86 2.11 2.943(3) 162.3

loop_
_cod_related_entry_id
_cod_related_entry_database
_cod_related_entry_code
1 ChemSpider 9184248
